data_7121626
loop_
_publ_author_name
'Zhang, Fan'
'Cao, Xiao-Ming'
'Wang, Jiwei'
'Jiao, Jiajun'
'Huang, Yongming'
'Shi, Min'
'Braunstein, Pierre'
'Zhang, Jun'

_publ_section_title
;
 A tritopic carbanionic N-heterocyclic dicarbene and its homo- and
 heterometallic coinage metal complexes.
;
_journal_issue 45
_journal_name_full 'Chemical communications (Cambridge, England)'
_journal_page_first 5736
_journal_page_last 5739
_journal_paper_doi 10.1039/c8cc02192a
_journal_volume 54
_journal_year 2018
_chemical_formula_moiety 'C82 H79 Au3 N2 O P3, Cl'
_chemical_formula_sum 'C82 H79 Au3 Cl0.25 N2 O P3'
_chemical_formula_weight 1801.14
_space_group_crystal_system monoclinic
_space_group_IT_number 14
_space_group_name_Hall '-P 2ybc'
_space_group_name_H-M_alt 'P 1 21/c 1'
_symmetry_space_group_name_Hall '-P 2ybc'
_symmetry_space_group_name_H-M 'P 1 21/c 1'
_atom_sites_solution_hydrogens geom
_atom_sites_solution_primary dual
_audit_creation_date 2016-11-23
_audit_creation_method
;
Olex2 1.2
(compiled 2016.09.09 svn.r3337 for OlexSys, GUI svn.r5261)
;
_audit_update_record
;
2017-01-22 deposited with the CCDC.
2018-05-09 downloaded from the CCDC.
;
_cell_angle_alpha 90
_cell_angle_beta 90.166(3)
_cell_angle_gamma 90
_cell_formula_units_Z 4
_cell_length_a 13.9827(9)
_cell_length_b 14.8116(11)
_cell_length_c 36.774(2)
_cell_measurement_reflns_used 9916
_cell_measurement_temperature 130
_cell_measurement_theta_max 66.397
_cell_measurement_theta_min 3.832
_cell_volume 7616.1(9)
_computing_cell_refinement 'SAINT v7.68A (Bruker, 2009)'
_computing_data_reduction 'SAINT v7.68A (Bruker, 2009)'
_computing_molecular_graphics 'Olex2 (Dolomanov et al., 2009)'
_computing_publication_material 'Olex2 (Dolomanov et al., 2009)'
_computing_structure_refinement 'XL (Sheldrick, 2008)'
_computing_structure_solution 'ShelXT (Sheldrick, 2015)'
_diffrn_ambient_temperature 130
_diffrn_measured_fraction_theta_full 0.936
_diffrn_measured_fraction_theta_max 0.957
_diffrn_measurement_device_type 'Bruker APEX-II CCD'
_diffrn_measurement_method '\f and \w scans'
_diffrn_radiation_monochromator graphite
_diffrn_radiation_type CuK\a
_diffrn_radiation_wavelength 1.54178
_diffrn_reflns_av_R_equivalents 0.0692
_diffrn_reflns_av_unetI/netI 0.0671
_diffrn_reflns_Laue_measured_fraction_full 0.936
_diffrn_reflns_Laue_measured_fraction_max 0.957
_diffrn_reflns_limit_h_max 16
_diffrn_reflns_limit_h_min -16
_diffrn_reflns_limit_k_max 15
_diffrn_reflns_limit_k_min -17
_diffrn_reflns_limit_l_max 43
_diffrn_reflns_limit_l_min -42
_diffrn_reflns_number 37074
_diffrn_reflns_point_group_measured_fraction_full 0.936
_diffrn_reflns_point_group_measured_fraction_max 0.957
_diffrn_reflns_theta_full 67.679
_diffrn_reflns_theta_max 66.673
_diffrn_reflns_theta_min 2.403
_diffrn_standards_number 0
_exptl_absorpt_coefficient_mu 11.658
_exptl_absorpt_correction_T_max 0.7528
_exptl_absorpt_correction_T_min 0.4232
_exptl_absorpt_correction_type multi-scan
_exptl_absorpt_process_details
;
SADABS-2008/1 (Bruker,2008) was used for absorption correction.
wR2(int) was 0.1069 before and 0.0501 after correction.
The Ratio of minimum to maximum transmission is 0.5622.
The \l/2 correction factor is 0.0015.
;
_exptl_crystal_colour colourless
_exptl_crystal_colour_primary colourless
_exptl_crystal_density_diffrn 1.571
_exptl_crystal_description block
_exptl_crystal_F_000 3517
_exptl_crystal_size_max 0.05
_exptl_crystal_size_mid 0.03
_exptl_crystal_size_min 0.02
_refine_diff_density_max 1.648
_refine_diff_density_min -1.913
_refine_diff_density_rms 0.182
_refine_ls_extinction_method none
_refine_ls_goodness_of_fit_ref 1.060
_refine_ls_hydrogen_treatment constr
_refine_ls_matrix_type full
_refine_ls_number_parameters 837
_refine_ls_number_reflns 12906
_refine_ls_number_restraints 0
_refine_ls_restrained_S_all 1.060
_refine_ls_R_factor_all 0.0600
_refine_ls_R_factor_gt 0.0509
_refine_ls_shift/su_max 0.044
_refine_ls_shift/su_mean 0.001
_refine_ls_structure_factor_coef Fsqd
_refine_ls_weighting_details 'w=1/[\s^2^(Fo^2^)+(0.0816P)^2^+17.6753P] where P=(Fo^2^+2Fc^2^)/3'
_refine_ls_weighting_scheme calc
_refine_ls_wR_factor_gt 0.1390
_refine_ls_wR_factor_ref 0.1464
_reflns_Friedel_coverage 0.000
_reflns_number_gt 11057
_reflns_number_total 12906
_reflns_threshold_expression 'I > 2\s(I)'
_cod_data_source_file c8cc02192a2.cif
_cod_data_source_block cu_dm16773_0m
_cod_depositor_comments 'Adding full bibliography for 7121624--7121626.cif.'
_cod_database_code 7121626
_shelxl_version_number 2014-3
_shelx_space_group_comment
;
The symmetry employed for this shelxl refinement is uniquely defined
by the following loop, which should always be used as a source of
symmetry information in preference to the above space-group names.
They are only intended as comments.
;
_shelx_estimated_absorpt_t_max 0.800
_shelx_estimated_absorpt_t_min 0.593
_olex2_refinement_description
;
1. Fixed Uiso
 At 1.2 times of:
  All C(H) groups
 At 1.5 times of:
  All C(H,H,H) groups
2.a Ternary CH refined with riding coordinates:
 C11(H11), C14(H14), C23(H23), C26(H26)
2.b Aromatic/amide H refined with riding coordinates:
 C7(H7), C8(H8), C9(H9), C19(H19), C20(H20), C21(H21), C30(H30), C31(H31),
 C32(H32), C33(H33), C34(H34), C36(H36), C37(H37), C38(H38), C39(H39), C40(H40),
  C42(H42), C43(H43), C44(H44), C45(H45), C46(H46), C48(H48), C49(H49),
 C50(H50), C51(H51), C52(H52), C54(H54), C55(H55), C56(H56), C57(H57), C58(H58),
  C60(H60), C61(H61), C62(H62), C63(H63), C64(H64), C66(H66), C67(H67),
 C68(H68), C69(H69), C70(H70), C72(H72), C73(H73), C74(H74), C75(H75), C76(H76),
  C78(H78), C79(H79), C80(H80), C81(H81), C82(H82)
2.c Idealised Me refined as rotating group:
 C12(H12A,H12B,H12C), C13(H13A,H13B,H13C), C15(H15A,H15B,H15C), C16(H16A,H16B,
 H16C), C24(H24A,H24B,H24C), C25(H25A,H25B,H25C), C27(H27A,H27B,H27C), C28(H28A,
 H28B,H28C)
;
_olex2_submission_special_instructions 'No special instructions were received'

loop_
_space_group_symop_operation_xyz
'x, y, z'
'-x, y+1/2, -z+1/2'
'-x, -y, -z'
'x, -y-1/2, z-1/2'

loop_
_atom_site_label
_atom_site_type_symbol
_atom_site_fract_x
_atom_site_fract_y
_atom_site_fract_z
_atom_site_U_iso_or_equiv
_atom_site_adp_type
_atom_site_occupancy
_atom_site_site_symmetry_order
_atom_site_calc_flag
_atom_site_refinement_flags_posn
Au1 Au 0.19382(2) 0.29058(2) 0.20204(2) 0.03916(11) Uani 1 1 d .
Au2 Au 0.41895(2) 0.31500(2) 0.16310(2) 0.03960(11) Uani 1 1 d .
Au3 Au 0.37225(2) 0.32529(2) 0.34924(2) 0.03676(11) Uani 1 1 d .
P1 P 0.06175(13) 0.26952(16) 0.16615(5) 0.0435(5) Uani 1 1 d .
P2 P 0.43924(15) 0.33573(15) 0.10236(5) 0.0420(4) Uani 1 1 d .
P3 P 0.36164(14) 0.34467(16) 0.41056(5) 0.0417(4) Uani 1 1 d .
O1 O 0.5673(4) 0.2942(8) 0.22937(17) 0.096(4) Uani 1 1 d .
N1 N 0.3071(4) 0.3037(4) 0.27220(14) 0.0282(12) Uani 1 1 d .
N2 N 0.4705(4) 0.3049(4) 0.27857(15) 0.0330(13) Uani 1 1 d .
C1 C 0.3134(5) 0.2999(5) 0.23364(17) 0.0342(15) Uani 1 1 d .
C2 C 0.4008(5) 0.3009(6) 0.21842(16) 0.0362(17) Uani 1 1 d .
C3 C 0.4845(6) 0.2985(6) 0.23957(19) 0.0430(19) Uani 1 1 d .
C4 C 0.3830(5) 0.3075(5) 0.29348(17) 0.0316(15) Uani 1 1 d .
C5 C 0.2125(5) 0.3092(6) 0.28922(18) 0.0365(16) Uani 1 1 d .
C6 C 0.1717(6) 0.2298(6) 0.3031(2) 0.0434(18) Uani 1 1 d .
C7 C 0.0863(7) 0.2391(9) 0.3223(3) 0.065(3) Uani 1 1 d .
H7 H 0.0579 0.1873 0.3330 0.078 Uiso 1 1 calc R
C8 C 0.0424(7) 0.3219(9) 0.3261(3) 0.069(3) Uani 1 1 d .
H8 H -0.0157 0.3269 0.3393 0.083 Uiso 1 1 calc R
C9 C 0.0833(7) 0.3979(9) 0.3106(3) 0.067(3) Uani 1 1 d .
H9 H 0.0523 0.4546 0.3132 0.080 Uiso 1 1 calc R
C10 C 0.1689(6) 0.3932(6) 0.2913(2) 0.0478(19) Uani 1 1 d .
C11 C 0.2113(7) 0.4787(7) 0.2750(3) 0.055(2) Uani 1 1 d .
H11 H 0.2670 0.4597 0.2598 0.066 Uiso 1 1 calc R
C12 C 0.1401(11) 0.5249(11) 0.2495(4) 0.100(4) Uani 1 1 d .
H12A H 0.1149 0.4807 0.2321 0.149 Uiso 1 1 calc GR
H12B H 0.1724 0.5735 0.2363 0.149 Uiso 1 1 calc GR
H12C H 0.0873 0.5501 0.2637 0.149 Uiso 1 1 calc GR
C13 C 0.2492(11) 0.5398(10) 0.3039(4) 0.088(4) Uani 1 1 d .
H13A H 0.1974 0.5567 0.3204 0.132 Uiso 1 1 calc GR
H13B H 0.2758 0.5943 0.2926 0.132 Uiso 1 1 calc GR
H13C H 0.2996 0.5086 0.3176 0.132 Uiso 1 1 calc GR
C14 C 0.2131(7) 0.1380(7) 0.2978(3) 0.058(2) Uani 1 1 d .
H14 H 0.2739 0.1450 0.2838 0.069 Uiso 1 1 calc R
C15 C 0.1467(10) 0.0797(9) 0.2755(4) 0.090(4) Uani 1 1 d .
H15A H 0.0899 0.0649 0.2899 0.135 Uiso 1 1 calc GR
H15B H 0.1797 0.0239 0.2687 0.135 Uiso 1 1 calc GR
H15C H 0.1274 0.1124 0.2535 0.135 Uiso 1 1 calc GR
C16 C 0.2369(12) 0.0895(11) 0.3330(4) 0.097(4) Uani 1 1 d .
H16A H 0.2764 0.1287 0.3483 0.145 Uiso 1 1 calc GR
H16B H 0.2721 0.0339 0.3275 0.145 Uiso 1 1 calc GR
H16C H 0.1776 0.0745 0.3458 0.145 Uiso 1 1 calc GR
C17 C 0.5556(5) 0.3079(5) 0.30121(18) 0.0367(16) Uani 1 1 d .
C18 C 0.5986(5) 0.3913(6) 0.3069(2) 0.0441(19) Uani 1 1 d .
C19 C 0.6866(6) 0.3921(8) 0.3256(2) 0.059(2) Uani 1 1 d .
H19 H 0.7192 0.4476 0.3293 0.071 Uiso 1 1 calc R
C20 C 0.7252(7) 0.3142(8) 0.3384(2) 0.062(3) Uani 1 1 d .
H20 H 0.7853 0.3157 0.3504 0.075 Uiso 1 1 calc R
C21 C 0.6785(6) 0.2326(8) 0.3341(2) 0.055(2) Uani 1 1 d .
H21 H 0.7045 0.1792 0.3445 0.065 Uiso 1 1 calc R
C22 C 0.5925(5) 0.2290(6) 0.31456(19) 0.0428(18) Uani 1 1 d .
C23 C 0.5445(7) 0.1386(7) 0.3094(3) 0.061(2) Uani 1 1 d .
H23 H 0.4862 0.1488 0.2942 0.073 Uiso 1 1 calc R
C24 C 0.5109(11) 0.0986(10) 0.3461(4) 0.092(4) Uani 1 1 d .
H24A H 0.5644 0.0986 0.3634 0.138 Uiso 1 1 calc GR
H24B H 0.4886 0.0366 0.3423 0.138 Uiso 1 1 calc GR
H24C H 0.4586 0.1354 0.3557 0.138 Uiso 1 1 calc GR
C25 C 0.6073(13) 0.0707(12) 0.2893(5) 0.117(6) Uani 1 1 d .
H25A H 0.6094 0.0863 0.2634 0.175 Uiso 1 1 calc GR
H25B H 0.5806 0.0099 0.2922 0.175 Uiso 1 1 calc GR
H25C H 0.6722 0.0722 0.2994 0.175 Uiso 1 1 calc GR
C26 C 0.5563(7) 0.4800(7) 0.2928(3) 0.062(2) Uani 1 1 d .
H26 H 0.4936 0.4668 0.2808 0.074 Uiso 1 1 calc R
C27 C 0.6213(12) 0.5262(12) 0.2654(4) 0.113(6) Uani 1 1 d .
H27A H 0.6875 0.5240 0.2742 0.169 Uiso 1 1 calc GR
H27B H 0.6016 0.5893 0.2625 0.169 Uiso 1 1 calc GR
H27C H 0.6166 0.4952 0.2420 0.169 Uiso 1 1 calc GR
C28 C 0.5388(11) 0.5462(9) 0.3248(4) 0.088(4) Uani 1 1 d .
H28A H 0.4980 0.5171 0.3430 0.132 Uiso 1 1 calc GR
H28B H 0.5071 0.6007 0.3157 0.132 Uiso 1 1 calc GR
H28C H 0.6001 0.5625 0.3360 0.132 Uiso 1 1 calc GR
C29 C -0.0486(5) 0.2790(7) 0.1925(2) 0.0473(19) Uani 1 1 d .
C30 C -0.0399(6) 0.2765(7) 0.2305(3) 0.055(2) Uani 1 1 d .
H30 H 0.0208 0.2693 0.2419 0.066 Uiso 1 1 calc R
C31 C -0.1249(7) 0.2852(9) 0.2515(3) 0.069(3) Uani 1 1 d .
H31 H -0.1213 0.2837 0.2773 0.083 Uiso 1 1 calc R
C32 C -0.2109(7) 0.2957(8) 0.2348(3) 0.061(2) Uani 1 1 d .
H32 H -0.2669 0.3012 0.2492 0.073 Uiso 1 1 calc R
C33 C -0.2188(6) 0.2985(7) 0.1976(3) 0.060(2) Uani 1 1 d .
H33 H -0.2798 0.3051 0.1864 0.072 Uiso 1 1 calc R
C34 C -0.1370(6) 0.2915(7) 0.1765(3) 0.056(2) Uani 1 1 d .
H34 H -0.1418 0.2955 0.1507 0.067 Uiso 1 1 calc R
C35 C 0.0461(6) 0.3485(7) 0.1287(3) 0.053(2) Uani 1 1 d .
C36 C 0.0284(9) 0.4371(9) 0.1367(4) 0.077(3) Uani 1 1 d .
H36 H 0.0236 0.4558 0.1613 0.092 Uiso 1 1 calc R
C37 C 0.0173(12) 0.5000(12) 0.1087(5) 0.108(5) Uani 1 1 d .
H37 H 0.0051 0.5615 0.1145 0.129 Uiso 1 1 calc R
C38 C 0.0239(10) 0.4745(12) 0.0740(5) 0.103(5) Uani 1 1 d .
H38 H 0.0139 0.5174 0.0551 0.123 Uiso 1 1 calc R
C39 C 0.0446(12) 0.3888(12) 0.0657(3) 0.098(5) Uani 1 1 d .
H39 H 0.0541 0.3727 0.0410 0.118 Uiso 1 1 calc R
C40 C 0.0524(11) 0.3229(9) 0.0924(3) 0.084(4) Uani 1 1 d .
H40 H 0.0620 0.2615 0.0860 0.100 Uiso 1 1 calc R
C41 C 0.0629(6) 0.1595(7) 0.1448(2) 0.050(2) Uani 1 1 d .
C42 C -0.0194(7) 0.1145(8) 0.1342(3) 0.065(3) Uani 1 1 d .
H42 H -0.0803 0.1402 0.1392 0.078 Uiso 1 1 calc R
C43 C -0.0137(11) 0.0330(9) 0.1164(3) 0.081(3) Uani 1 1 d .
H43 H -0.0714 0.0039 0.1093 0.097 Uiso 1 1 calc R
C44 C 0.0701(13) -0.0074(9) 0.1086(4) 0.090(4) Uani 1 1 d .
H44 H 0.0719 -0.0634 0.0961 0.108 Uiso 1 1 calc R
C45 C 0.1567(11) 0.0370(10) 0.1200(3) 0.089(4) Uani 1 1 d .
H45 H 0.2168 0.0096 0.1152 0.106 Uiso 1 1 calc R
C46 C 0.1530(8) 0.1196(8) 0.1378(3) 0.066(3) Uani 1 1 d .
H46 H 0.2102 0.1490 0.1452 0.080 Uiso 1 1 calc R
C47 C 0.3866(6) 0.4389(7) 0.0846(2) 0.050(2) Uani 1 1 d .
C48 C 0.3025(7) 0.4681(8) 0.1005(3) 0.064(2) Uani 1 1 d .
H48 H 0.2738 0.4348 0.1197 0.076 Uiso 1 1 calc R
C49 C 0.2604(8) 0.5491(9) 0.0875(4) 0.081(3) Uani 1 1 d .
H49 H 0.2029 0.5708 0.0980 0.097 Uiso 1 1 calc R
C50 C 0.3026(11) 0.5956(9) 0.0598(5) 0.094(4) Uani 1 1 d .
H50 H 0.2731 0.6487 0.0506 0.113 Uiso 1 1 calc R
C51 C 0.3860(10) 0.5667(9) 0.0455(4) 0.084(4) Uani 1 1 d .
H51 H 0.4155 0.6009 0.0268 0.101 Uiso 1 1 calc R
C52 C 0.4290(9) 0.4885(8) 0.0576(3) 0.068(3) Uani 1 1 d .
H52 H 0.4877 0.4691 0.0473 0.082 Uiso 1 1 calc R
C53 C 0.3842(6) 0.2439(6) 0.0766(2) 0.0465(19) Uani 1 1 d .
C54 C 0.3069(8) 0.2555(8) 0.0543(2) 0.060(2) Uani 1 1 d .
H54 H 0.2831 0.3145 0.0499 0.072 Uiso 1 1 calc R
C55 C 0.2633(9) 0.1826(9) 0.0383(3) 0.076(3) Uani 1 1 d .
H55 H 0.2092 0.1914 0.0230 0.091 Uiso 1 1 calc R
C56 C 0.2975(9) 0.0972(8) 0.0443(3) 0.069(3) Uani 1 1 d .
H56 H 0.2662 0.0464 0.0339 0.083 Uiso 1 1 calc R
C57 C 0.3786(10) 0.0861(8) 0.0657(3) 0.074(3) Uani 1 1 d .
H57 H 0.4051 0.0276 0.0690 0.088 Uiso 1 1 calc R
C58 C 0.4198(8) 0.1581(7) 0.0820(3) 0.058(2) Uani 1 1 d .
H58 H 0.4740 0.1496 0.0973 0.070 Uiso 1 1 calc R
C59 C 0.5639(6) 0.3412(6) 0.0876(2) 0.0464(19) Uani 1 1 d .
C60 C 0.5916(8) 0.3133(7) 0.0531(2) 0.058(2) Uani 1 1 d .
H60 H 0.5470 0.2852 0.0372 0.069 Uiso 1 1 calc R
C61 C 0.6845(8) 0.3271(8) 0.0423(3) 0.064(3) Uani 1 1 d .
H61 H 0.7030 0.3105 0.0183 0.077 Uiso 1 1 calc R
C62 C 0.7517(8) 0.3645(9) 0.0654(3) 0.074(3) Uani 1 1 d .
H62 H 0.8166 0.3707 0.0582 0.089 Uiso 1 1 calc R
C63 C 0.7215(8) 0.3928(9) 0.0996(3) 0.075(3) Uani 1 1 d .
H63 H 0.7651 0.4232 0.1153 0.090 Uiso 1 1 calc R
C64 C 0.6301(7) 0.3775(8) 0.1109(3) 0.061(2) Uani 1 1 d .
H64 H 0.6123 0.3921 0.1351 0.073 Uiso 1 1 calc R
C65 C 0.2996(7) 0.4481(7) 0.4226(2) 0.051(2) Uani 1 1 d .
C66 C 0.2336(8) 0.4552(8) 0.4506(3) 0.061(2) Uani 1 1 d .
H66 H 0.2159 0.4025 0.4637 0.074 Uiso 1 1 calc R
C67 C 0.1934(9) 0.5364(9) 0.4597(3) 0.076(3) Uani 1 1 d .
H67 H 0.1495 0.5405 0.4793 0.091 Uiso 1 1 calc R
C68 C 0.2178(9) 0.6128(9) 0.4397(4) 0.080(3) Uani 1 1 d .
H68 H 0.1896 0.6691 0.4458 0.096 Uiso 1 1 calc R
C69 C 0.2803(9) 0.6087(8) 0.4120(4) 0.078(3) Uani 1 1 d .
H69 H 0.2958 0.6613 0.3985 0.094 Uiso 1 1 calc R
C70 C 0.3218(9) 0.5264(9) 0.4036(3) 0.072(3) Uani 1 1 d .
H70 H 0.3667 0.5234 0.3843 0.087 Uiso 1 1 calc R
C71 C 0.2968(6) 0.2513(6) 0.4318(2) 0.0472(19) Uani 1 1 d .
C72 C 0.3433(9) 0.1889(8) 0.4520(4) 0.074(3) Uani 1 1 d .
H72 H 0.4099 0.1948 0.4566 0.088 Uiso 1 1 calc R
C73 C 0.2926(12) 0.1150(10) 0.4664(4) 0.102(5) Uani 1 1 d .
H73 H 0.3257 0.0704 0.4801 0.122 Uiso 1 1 calc R
C74 C 0.1990(13) 0.1068(11) 0.4610(4) 0.102(5) Uani 1 1 d .
H74 H 0.1657 0.0570 0.4712 0.123 Uiso 1 1 calc R
C75 C 0.1489(9) 0.1713(10) 0.4404(5) 0.091(4) Uani 1 1 d .
H75 H 0.0818 0.1668 0.4366 0.109 Uiso 1 1 calc R
C76 C 0.2009(9) 0.2407(9) 0.4260(4) 0.078(3) Uani 1 1 d .
H76 H 0.1687 0.2838 0.4112 0.094 Uiso 1 1 calc R
C77 C 0.4764(6) 0.3510(6) 0.4333(2) 0.0433(17) Uani 1 1 d .
C78 C 0.5601(6) 0.3291(7) 0.4144(2) 0.052(2) Uani 1 1 d .
H78 H 0.5567 0.3129 0.3894 0.063 Uiso 1 1 calc R
C79 C 0.6474(7) 0.3309(7) 0.4319(3) 0.056(2) Uani 1 1 d .
H79 H 0.7039 0.3156 0.4190 0.067 Uiso 1 1 calc R
C80 C 0.6530(7) 0.3548(8) 0.4679(3) 0.060(2) Uani 1 1 d .
H80 H 0.7135 0.3557 0.4798 0.072 Uiso 1 1 calc R
C81 C 0.5719(8) 0.3774(8) 0.4870(2) 0.064(3) Uani 1 1 d .
H81 H 0.5765 0.3934 0.5120 0.077 Uiso 1 1 calc R
C82 C 0.4829(7) 0.3766(7) 0.4697(2) 0.057(2) Uani 1 1 d .
H82 H 0.4270 0.3934 0.4827 0.069 Uiso 1 1 calc R
Cl1 Cl 0.0956(3) -0.2531(4) 0.08916(16) 0.1321(17) Uani 1 1 d .

loop_
_atom_site_aniso_label
_atom_site_aniso_U_11
_atom_site_aniso_U_22
_atom_site_aniso_U_33
_atom_site_aniso_U_23
_atom_site_aniso_U_13
_atom_site_aniso_U_12
Au1 0.02164(16) 0.0596(2) 0.03619(16) -0.00119(13) -0.00601(11) 0.00059(13)
Au2 0.03779(18) 0.0515(2) 0.02951(16) -0.00040(12) -0.00084(12) -0.00007(13)
Au3 0.03442(17) 0.0481(2) 0.02779(15) -0.00268(11) -0.00200(11) -0.00016(12)
P1 0.0225(8) 0.0640(14) 0.0438(9) 0.0008(9) -0.0096(7) -0.0003(8)
P2 0.0481(11) 0.0473(12) 0.0308(8) 0.0030(7) 0.0000(7) 0.0029(9)
P3 0.0420(10) 0.0538(13) 0.0293(8) -0.0070(8) -0.0012(7) 0.0003(9)
O1 0.023(3) 0.228(12) 0.038(3) -0.019(4) 0.003(2) 0.006(4)
N1 0.023(3) 0.033(3) 0.029(3) 0.004(2) 0.002(2) 0.005(2)
N2 0.026(3) 0.047(4) 0.027(3) -0.001(2) -0.003(2) -0.002(2)
C1 0.031(4) 0.047(5) 0.025(3) -0.002(3) -0.003(3) 0.000(3)
C2 0.026(3) 0.068(5) 0.015(3) 0.011(3) 0.003(2) 0.003(3)
C3 0.033(4) 0.069(6) 0.027(3) -0.005(3) 0.001(3) 0.003(4)
C4 0.026(3) 0.039(4) 0.030(3) -0.018(3) 0.001(3) 0.005(3)
C5 0.026(3) 0.054(5) 0.030(3) 0.000(3) 0.001(3) -0.001(3)
C6 0.034(4) 0.050(5) 0.047(4) -0.002(3) 0.004(3) -0.002(3)
C7 0.044(5) 0.085(8) 0.066(5) -0.004(5) 0.018(4) -0.015(5)
C8 0.038(5) 0.092(9) 0.078(7) -0.015(6) 0.020(5) 0.006(5)
C9 0.041(5) 0.084(8) 0.075(6) -0.018(6) 0.013(4) 0.011(5)
C10 0.033(4) 0.057(6) 0.053(4) -0.005(4) 0.003(3) 0.006(4)
C11 0.044(5) 0.047(5) 0.075(5) -0.004(4) 0.006(4) 0.011(4)
C12 0.089(9) 0.086(10) 0.123(11) 0.029(9) -0.020(8) 0.024(8)
C13 0.094(9) 0.070(8) 0.099(8) -0.010(7) -0.002(7) -0.012(7)
C14 0.045(5) 0.052(6) 0.076(6) 0.009(5) 0.011(4) -0.005(4)
C15 0.073(8) 0.062(8) 0.136(11) -0.019(8) -0.005(7) -0.001(6)
C16 0.103(10) 0.089(10) 0.099(9) 0.038(8) -0.001(8) 0.008(8)
C17 0.029(4) 0.049(5) 0.032(3) -0.002(3) 0.005(3) 0.001(3)
C18 0.027(3) 0.066(6) 0.040(3) 0.001(4) -0.009(3) -0.011(4)
C19 0.039(4) 0.083(7) 0.056(5) 0.005(5) -0.014(4) -0.021(5)
C20 0.034(4) 0.102(9) 0.051(5) 0.000(5) -0.023(4) -0.003(5)
C21 0.039(4) 0.078(7) 0.047(4) 0.006(4) -0.013(3) 0.015(4)
C22 0.029(4) 0.066(6) 0.033(3) 0.001(3) -0.005(3) 0.008(4)
C23 0.058(6) 0.051(6) 0.074(6) -0.004(5) -0.020(4) 0.007(4)
C24 0.083(9) 0.075(9) 0.117(10) 0.018(8) 0.002(7) 0.004(7)
C25 0.110(12) 0.115(13) 0.126(12) -0.059(11) 0.008(10) 0.026(10)
C26 0.052(5) 0.053(6) 0.081(6) 0.016(5) -0.013(4) -0.004(4)
C27 0.110(12) 0.113(13) 0.116(11) 0.070(10) 0.020(9) -0.011(9)
C28 0.095(9) 0.061(8) 0.108(9) -0.004(7) 0.003(7) 0.013(7)
C29 0.025(4) 0.064(6) 0.053(4) 0.000(4) -0.004(3) 0.000(4)
C30 0.027(4) 0.076(7) 0.061(5) 0.005(5) -0.002(3) -0.006(4)
C31 0.043(5) 0.102(9) 0.063(5) -0.008(6) 0.004(4) -0.001(5)
C32 0.034(4) 0.074(7) 0.076(6) -0.004(5) 0.006(4) -0.003(4)
C33 0.025(4) 0.072(7) 0.083(7) 0.003(5) -0.008(4) 0.005(4)
C34 0.029(4) 0.077(7) 0.062(5) 0.004(5) -0.009(4) 0.000(4)
C35 0.026(4) 0.062(6) 0.070(5) 0.017(5) -0.007(3) 0.001(4)
C36 0.076(7) 0.066(8) 0.089(7) 0.013(6) -0.002(6) 0.006(6)
C37 0.109(12) 0.085(11) 0.129(13) 0.028(9) 0.030(10) 0.028(9)
C38 0.071(8) 0.107(13) 0.132(13) 0.065(10) 0.009(8) 0.025(8)
C39 0.109(11) 0.122(14) 0.063(6) 0.035(8) -0.008(6) -0.007(10)
C40 0.113(11) 0.080(9) 0.058(6) 0.017(5) -0.016(6) 0.016(7)
C41 0.042(4) 0.063(6) 0.044(4) -0.004(4) -0.009(3) 0.001(4)
C42 0.050(5) 0.074(7) 0.072(6) -0.003(5) -0.002(4) -0.007(5)
C43 0.097(9) 0.069(8) 0.076(7) -0.013(6) -0.015(6) -0.014(7)
C44 0.127(13) 0.060(8) 0.081(7) -0.003(6) -0.016(8) -0.003(8)
C45 0.112(11) 0.089(10) 0.065(6) 0.009(6) 0.007(6) 0.046(8)
C46 0.063(6) 0.073(7) 0.063(5) -0.001(5) -0.006(5) 0.013(5)
C47 0.047(5) 0.055(6) 0.049(4) -0.003(4) -0.012(3) 0.001(4)
C48 0.049(5) 0.060(6) 0.083(6) -0.004(5) -0.002(5) 0.009(5)
C49 0.052(6) 0.064(7) 0.126(10) -0.004(7) -0.021(6) 0.018(5)
C50 0.088(9) 0.052(7) 0.142(12) 0.024(8) -0.035(9) 0.002(7)
C51 0.083(8) 0.069(8) 0.100(8) 0.027(7) -0.007(7) 0.012(7)
C52 0.081(7) 0.070(7) 0.053(5) 0.020(5) 0.006(5) 0.013(6)
C53 0.051(5) 0.049(5) 0.039(4) -0.001(3) 0.000(3) -0.004(4)
C54 0.070(6) 0.064(6) 0.047(4) -0.005(4) -0.014(4) 0.006(5)
C55 0.070(7) 0.088(9) 0.070(6) -0.015(6) -0.015(5) 0.012(6)
C56 0.084(8) 0.060(7) 0.064(5) -0.008(5) -0.009(5) -0.026(6)
C57 0.103(9) 0.048(6) 0.070(6) -0.006(5) 0.002(6) -0.002(6)
C58 0.067(6) 0.049(6) 0.057(5) -0.006(4) -0.003(4) -0.003(5)
C59 0.051(5) 0.045(5) 0.043(4) 0.001(3) 0.004(3) 0.003(4)
C60 0.064(6) 0.072(7) 0.036(4) 0.006(4) 0.006(4) 0.006(5)
C61 0.068(7) 0.070(7) 0.056(5) 0.002(4) 0.019(5) 0.001(5)
C62 0.054(6) 0.072(8) 0.095(8) 0.007(6) 0.023(6) 0.002(5)
C63 0.059(6) 0.078(8) 0.089(7) -0.010(6) -0.004(5) -0.007(6)
C64 0.058(6) 0.068(7) 0.057(5) -0.011(5) -0.007(4) 0.006(5)
C65 0.052(5) 0.063(6) 0.037(4) -0.005(4) -0.008(3) 0.006(4)
C66 0.063(6) 0.065(7) 0.055(5) 0.002(4) 0.009(4) 0.007(5)
C67 0.067(7) 0.079(9) 0.082(7) -0.030(6) 0.001(5) 0.018(6)
C68 0.072(7) 0.065(8) 0.104(9) -0.030(7) -0.026(6) 0.014(6)
C69 0.076(7) 0.055(7) 0.103(8) 0.004(6) -0.003(6) 0.000(6)
C70 0.069(7) 0.080(8) 0.068(6) -0.008(6) 0.007(5) 0.004(6)
C71 0.046(4) 0.057(6) 0.039(4) -0.004(4) -0.003(3) 0.000(4)
C72 0.062(7) 0.064(7) 0.095(8) 0.004(6) -0.006(6) -0.012(5)
C73 0.112(12) 0.070(9) 0.124(11) 0.033(8) -0.023(9) -0.030(8)
C74 0.112(12) 0.083(10) 0.111(10) 0.002(8) 0.019(9) -0.034(9)
C75 0.051(6) 0.080(9) 0.141(12) 0.012(8) -0.003(7) -0.013(6)
C76 0.059(6) 0.077(8) 0.099(8) 0.000(7) -0.012(6) -0.008(6)
C77 0.051(5) 0.043(5) 0.037(3) 0.001(3) -0.003(3) -0.002(4)
C78 0.043(5) 0.069(6) 0.046(4) -0.006(4) -0.006(3) 0.005(4)
C79 0.042(5) 0.060(6) 0.065(5) 0.001(4) -0.006(4) 0.003(4)
C80 0.052(5) 0.069(7) 0.058(5) 0.006(5) -0.018(4) -0.003(5)
C81 0.075(7) 0.073(7) 0.045(4) 0.003(4) -0.024(4) -0.009(5)
C82 0.059(5) 0.072(7) 0.041(4) -0.003(4) -0.013(4) -0.007(5)
Cl1 0.097(3) 0.119(4) 0.181(5) -0.046(3) -0.019(3) 0.009(2)

loop_
_atom_type_symbol
_atom_type_description
_atom_type_scat_dispersion_real
_atom_type_scat_dispersion_imag
_atom_type_scat_source
C C 0.0181 0.0091 'International Tables Vol C Tables 4.2.6.8 and 6.1.1.4'
H H 0.0000 0.0000 'International Tables Vol C Tables 4.2.6.8 and 6.1.1.4'
Au Au -4.4197 7.2980 'International Tables Vol C Tables 4.2.6.8 and 6.1.1.4'
N N 0.0311 0.0180 'International Tables Vol C Tables 4.2.6.8 and 6.1.1.4'
O O 0.0492 0.0322 'International Tables Vol C Tables 4.2.6.8 and 6.1.1.4'
P P 0.2955 0.4335 'International Tables Vol C Tables 4.2.6.8 and 6.1.1.4'
Cl Cl 0.3639 0.7018 'International Tables Vol C Tables 4.2.6.8 and 6.1.1.4'

loop_
_geom_angle_atom_site_label_1
_geom_angle_atom_site_label_2
_geom_angle_atom_site_label_3
_geom_angle
C1 Au1 P1 176.0(2)
C2 Au2 P2 178.1(2)
C4 Au3 P3 179.6(2)
C29 P1 Au1 111.4(3)
C35 P1 Au1 116.4(3)
C35 P1 C29 104.6(4)
C41 P1 Au1 111.4(3)
C41 P1 C29 107.9(4)
C41 P1 C35 104.6(4)
C47 P2 Au2 114.5(3)
C47 P2 C53 105.7(4)
C47 P2 C59 104.0(4)
C53 P2 Au2 110.8(3)
C53 P2 C59 106.3(4)
C59 P2 Au2 114.7(3)
C65 P3 Au3 112.4(3)
C65 P3 C71 107.2(4)
C71 P3 Au3 111.2(3)
C77 P3 Au3 113.8(3)
C77 P3 C65 105.5(4)
C77 P3 C71 106.3(4)
C1 N1 C5 119.1(6)
C4 N1 C1 122.8(6)
C4 N1 C5 118.0(5)
C3 N2 C17 117.1(6)
C4 N2 C3 122.1(6)
C4 N2 C17 120.8(5)
N1 C1 Au1 121.2(5)
C2 C1 Au1 120.5(5)
C2 C1 N1 118.2(6)
C1 C2 Au2 121.7(5)
C1 C2 C3 121.7(6)
C3 C2 Au2 116.4(5)
O1 C3 N2 116.0(7)
O1 C3 C2 128.4(7)
C2 C3 N2 115.5(6)
N1 C4 Au3 122.2(5)
N1 C4 N2 119.3(6)
N2 C4 Au3 118.4(5)
C6 C5 N1 118.5(7)
C10 C5 N1 118.0(7)
C10 C5 C6 123.5(7)
C5 C6 C14 123.9(7)
C7 C6 C5 116.8(9)
C7 C6 C14 119.3(9)
C6 C7 H7 119.3
C8 C7 C6 121.3(10)
C8 C7 H7 119.3
C7 C8 H8 120.1
C7 C8 C9 119.8(8)
C9 C8 H8 120.1
C8 C9 H9 119.2
C8 C9 C10 121.6(10)
C10 C9 H9 119.2
C5 C10 C9 116.8(9)
C5 C10 C11 123.5(7)
C9 C10 C11 119.6(9)
C10 C11 H11 106.9
C10 C11 C12 111.2(10)
C12 C11 H11 106.9
C13 C11 C10 111.2(9)
C13 C11 H11 106.9
C13 C11 C12 113.3(11)
C11 C12 H12A 109.5
C11 C12 H12B 109.5
C11 C12 H12C 109.5
H12A C12 H12B 109.5
H12A C12 H12C 109.5
H12B C12 H12C 109.5
C11 C13 H13A 109.5
C11 C13 H13B 109.5
C11 C13 H13C 109.5
H13A C13 H13B 109.5
H13A C13 H13C 109.5
H13B C13 H13C 109.5
C6 C14 H14 107.6
C6 C14 C15 110.7(9)
C6 C14 C16 114.0(10)
C15 C14 H14 107.6
C15 C14 C16 109.0(11)
C16 C14 H14 107.7
C14 C15 H15A 109.5
C14 C15 H15B 109.5
C14 C15 H15C 109.5
H15A C15 H15B 109.5
H15A C15 H15C 109.5
H15B C15 H15C 109.5
C14 C16 H16A 109.5
C14 C16 H16B 109.5
C14 C16 H16C 109.5
H16A C16 H16B 109.5
H16A C16 H16C 109.5
H16B C16 H16C 109.5
C18 C17 N2 117.9(7)
C22 C17 N2 119.2(7)
C22 C17 C18 122.9(7)
C17 C18 C19 117.2(9)
C17 C18 C26 123.1(7)
C19 C18 C26 119.6(9)
C18 C19 H19 119.7
C20 C19 C18 120.6(9)
C20 C19 H19 119.7
C19 C20 H20 119.5
C19 C20 C21 121.1(8)
C21 C20 H20 119.5
C20 C21 H21 120.1
C20 C21 C22 119.8(9)
C22 C21 H21 120.1
C17 C22 C21 118.3(9)
C17 C22 C23 123.1(7)
C21 C22 C23 118.6(8)
C22 C23 H23 107.3
C22 C23 C24 111.5(9)
C22 C23 C25 112.9(11)
C24 C23 H23 107.3
C25 C23 H23 107.3
C25 C23 C24 110.3(12)
C23 C24 H24A 109.5
C23 C24 H24B 109.5
C23 C24 H24C 109.5
H24A C24 H24B 109.5
H24A C24 H24C 109.5
H24B C24 H24C 109.5
C23 C25 H25A 109.5
C23 C25 H25B 109.5
C23 C25 H25C 109.5
H25A C25 H25B 109.5
H25A C25 H25C 109.5
H25B C25 H25C 109.5
C18 C26 H26 108.6
C18 C26 C28 110.4(9)
C27 C26 C18 112.3(10)
C27 C26 H26 108.6
C27 C26 C28 108.3(11)
C28 C26 H26 108.6
C26 C27 H27A 109.5
C26 C27 H27B 109.5
C26 C27 H27C 109.5
H27A C27 H27B 109.5
H27A C27 H27C 109.5
H27B C27 H27C 109.5
C26 C28 H28A 109.5
C26 C28 H28B 109.5
C26 C28 H28C 109.5
H28A C28 H28B 109.5
H28A C28 H28C 109.5
H28B C28 H28C 109.5
C30 C29 P1 117.0(6)
C34 C29 P1 122.7(7)
C34 C29 C30 120.3(8)
C29 C30 H30 121.1
C29 C30 C31 117.8(8)
C31 C30 H30 121.1
C30 C31 H31 119.8
C32 C31 C30 120.3(10)
C32 C31 H31 119.8
C31 C32 H32 119.2
C31 C32 C33 121.5(9)
C33 C32 H32 119.2
C32 C33 H33 120.3
C32 C33 C34 119.4(8)
C34 C33 H33 120.3
C29 C34 C33 120.6(9)
C29 C34 H34 119.7
C33 C34 H34 119.7
C36 C35 P1 118.3(9)
C36 C35 C40 118.7(10)
C40 C35 P1 122.9(9)
C35 C36 H36 120.0
C35 C36 C37 120.1(13)
C37 C36 H36 120.0
C36 C37 H37 119.7
C38 C37 C36 120.5(15)
C38 C37 H37 119.7
C37 C38 H38 120.0
C37 C38 C39 120.1(13)
C39 C38 H38 120.0
C38 C39 H39 119.2
C38 C39 C40 121.6(14)
C40 C39 H39 119.2
C35 C40 H40 120.6
C39 C40 C35 118.8(13)
C39 C40 H40 120.6
C42 C41 P1 123.1(8)
C42 C41 C46 119.2(10)
C46 C41 P1 117.7(8)
C41 C42 H42 119.8
C43 C42 C41 120.4(11)
C43 C42 H42 119.8
C42 C43 H43 118.6
C44 C43 C42 122.8(13)
C44 C43 H43 118.6
C43 C44 H44 121.0
C43 C44 C45 117.9(12)
C45 C44 H44 121.0
C44 C45 H45 119.8
C46 C45 C44 120.4(12)
C46 C45 H45 119.8
C41 C46 H46 120.4
C45 C46 C41 119.2(12)
C45 C46 H46 120.4
C48 C47 P2 117.0(7)
C52 C47 P2 122.4(8)
C52 C47 C48 120.5(10)
C47 C48 H48 120.9
C47 C48 C49 118.2(11)
C49 C48 H48 120.9
C48 C49 H49 120.0
C50 C49 C48 120.0(12)
C50 C49 H49 120.0
C49 C50 H50 119.8
C51 C50 C49 120.4(12)
C51 C50 H50 119.8
C50 C51 H51 119.4
C50 C51 C52 121.1(12)
C52 C51 H51 119.4
C47 C52 C51 119.7(11)
C47 C52 H52 120.2
C51 C52 H52 120.2
C54 C53 P2 123.3(8)
C54 C53 C58 119.1(9)
C58 C53 P2 117.4(7)
C53 C54 H54 119.7
C53 C54 C55 120.6(10)
C55 C54 H54 119.7
C54 C55 H55 119.9
C56 C55 C54 120.1(11)
C56 C55 H55 119.9
C55 C56 H56 120.5
C55 C56 C57 119.1(10)
C57 C56 H56 120.5
C56 C57 H57 119.9
C58 C57 C56 120.3(11)
C58 C57 H57 119.9
C53 C58 H58 119.7
C57 C58 C53 120.7(11)
C57 C58 H58 119.6
C60 C59 P2 121.6(8)
C64 C59 P2 118.4(7)
C64 C59 C60 119.9(9)
C59 C60 H60 120.5
C61 C60 C59 119.0(10)
C61 C60 H60 120.5
C60 C61 H61 119.2
C60 C61 C62 121.6(9)
C62 C61 H61 119.2
C61 C62 H62 121.0
C61 C62 C63 118.0(10)
C63 C62 H62 121.0
C62 C63 H63 119.6
C64 C63 C62 120.8(11)
C64 C63 H63 119.6
C59 C64 H64 119.8
C63 C64 C59 120.5(9)
C63 C64 H64 119.8
C66 C65 P3 124.3(8)
C70 C65 P3 118.3(7)
C70 C65 C66 117.4(9)
C65 C66 H66 119.3
C67 C66 C65 121.4(11)
C67 C66 H66 119.3
C66 C67 H67 120.5
C66 C67 C68 119.0(10)
C68 C67 H67 120.5
C67 C68 H68 119.2
C69 C68 C67 121.6(11)
C69 C68 H68 119.2
C68 C69 H69 120.6
C68 C69 C70 118.8(12)
C70 C69 H69 120.6
C65 C70 C69 121.9(10)
C65 C70 H70 119.1
C69 C70 H70 119.1
C72 C71 P3 121.0(8)
C72 C71 C76 118.6(10)
C76 C71 P3 120.4(8)
C71 C72 H72 120.1
C71 C72 C73 119.7(12)
C73 C72 H72 120.1
C72 C73 H73 119.6
C74 C73 C72 120.8(15)
C74 C73 H73 119.6
C73 C74 H74 119.7
C73 C74 C75 120.5(13)
C75 C74 H74 119.7
C74 C75 H75 121.5
C76 C75 C74 117.1(13)
C76 C75 H75 121.5
C71 C76 C75 123.2(13)
C71 C76 H76 118.4
C75 C76 H76 118.4
C78 C77 P3 119.9(6)
C82 C77 P3 120.9(7)
C82 C77 C78 119.1(8)
C77 C78 H78 119.9
C79 C78 C77 120.3(8)
C79 C78 H78 119.9
C78 C79 H79 119.9
C80 C79 C78 120.2(9)
C80 C79 H79 119.9
C79 C80 H80 119.6
C79 C80 C81 120.7(9)
C81 C80 H80 119.6
C80 C81 H81 120.0
C80 C81 C82 119.9(9)
C82 C81 H81 120.0
C77 C82 C81 119.7(9)
C77 C82 H82 120.1
C81 C82 H82 120.1

loop_
_geom_bond_atom_site_label_1
_geom_bond_atom_site_label_2
_geom_bond_distance
Au1 P1 2.2881(18)
Au1 C1 2.038(7)
Au2 P2 2.2735(18)
Au2 C2 2.061(6)
Au3 P3 2.2784(17)
Au3 C4 2.073(6)
P1 C29 1.830(8)
P1 C35 1.820(9)
P1 C41 1.809(10)
P2 C47 1.816(10)
P2 C53 1.826(9)
P2 C59 1.829(9)
P3 C65 1.816(10)
P3 C71 1.831(9)
P3 C77 1.810(9)
O1 C3 1.219(10)
N1 C1 1.422(8)
N1 C4 1.317(9)
N1 C5 1.468(9)
N2 C3 1.451(9)
N2 C4 1.343(9)
N2 C17 1.451(10)
C1 C2 1.346(10)
C2 C3 1.404(11)
C5 C6 1.404(12)
C5 C10 1.388(12)
C6 C7 1.396(12)
C6 C14 1.491(14)
C7 H7 0.9500
C7 C8 1.379(17)
C8 H8 0.9500
C8 C9 1.386(17)
C9 H9 0.9500
C9 C10 1.394(12)
C10 C11 1.522(14)
C11 H11 1.0000
C11 C12 1.527(16)
C11 C13 1.491(17)
C12 H12A 0.9800
C12 H12B 0.9800
C12 H12C 0.9800
C13 H13A 0.9800
C13 H13B 0.9800
C13 H13C 0.9800
C14 H14 1.0000
C14 C15 1.509(17)
C14 C16 1.515(16)
C15 H15A 0.9800
C15 H15B 0.9800
C15 H15C 0.9800
C16 H16A 0.9800
C16 H16B 0.9800
C16 H16C 0.9800
C17 C18 1.389(12)
C17 C22 1.369(12)
C18 C19 1.408(11)
C18 C26 1.530(14)
C19 H19 0.9500
C19 C20 1.357(16)
C20 H20 0.9500
C20 C21 1.382(16)
C21 H21 0.9500
C21 C22 1.400(12)
C22 C23 1.510(15)
C23 H23 1.0000
C23 C24 1.546(17)
C23 C25 1.527(16)
C24 H24A 0.9800
C24 H24B 0.9800
C24 H24C 0.9800
C25 H25A 0.9800
C25 H25B 0.9800
C25 H25C 0.9800
C26 H26 1.0000
C26 C27 1.521(15)
C26 C28 1.551(17)
C27 H27A 0.9800
C27 H27B 0.9800
C27 H27C 0.9800
C28 H28A 0.9800
C28 H28B 0.9800
C28 H28C 0.9800
C29 C30 1.404(13)
C29 C34 1.379(12)
C30 H30 0.9500
C30 C31 1.425(13)
C31 H31 0.9500
C31 C32 1.359(15)
C32 H32 0.9500
C32 C33 1.374(16)
C33 H33 0.9500
C33 C34 1.390(14)
C34 H34 0.9500
C35 C36 1.368(17)
C35 C40 1.389(16)
C36 H36 0.9500
C36 C37 1.396(19)
C37 H37 0.9500
C37 C38 1.34(2)
C38 H38 0.9500
C38 C39 1.34(2)
C39 H39 0.9500
C39 C40 1.389(17)
C40 H40 0.9500
C41 C42 1.386(14)
C41 C46 1.415(14)
C42 H42 0.9500
C42 C43 1.375(17)
C43 H43 0.9500
C43 C44 1.35(2)
C44 H44 0.9500
C44 C45 1.44(2)
C45 H45 0.9500
C45 C46 1.389(18)
C46 H46 0.9500
C47 C48 1.385(13)
C47 C52 1.372(13)
C48 H48 0.9500
C48 C49 1.419(17)
C49 H49 0.9500
C49 C50 1.36(2)
C50 H50 0.9500
C50 C51 1.35(2)
C51 H51 0.9500
C51 C52 1.379(16)
C52 H52 0.9500
C53 C54 1.366(14)
C53 C58 1.379(14)
C54 H54 0.9500
C54 C55 1.372(17)
C55 H55 0.9500
C55 C56 1.370(17)
C56 H56 0.9500
C56 C57 1.389(18)
C57 H57 0.9500
C57 C58 1.352(16)
C58 H58 0.9500
C59 C60 1.393(12)
C59 C64 1.369(14)
C60 H60 0.9500
C60 C61 1.375(15)
C61 H61 0.9500
C61 C62 1.382(18)
C62 H62 0.9500
C62 C63 1.393(17)
C63 H63 0.9500
C63 C64 1.364(16)
C64 H64 0.9500
C65 C66 1.387(12)
C65 C70 1.388(16)
C66 H66 0.9500
C66 C67 1.371(16)
C67 H67 0.9500
C67 C68 1.391(19)
C68 H68 0.9500
C68 C69 1.346(18)
C69 H69 0.9500
C69 C70 1.386(18)
C70 H70 0.9500
C71 C72 1.351(16)
C71 C76 1.367(15)
C72 H72 0.9500
C72 C73 1.408(18)
C73 H73 0.9500
C73 C74 1.33(2)
C74 H74 0.9500
C74 C75 1.41(2)
C75 H75 0.9500
C75 C76 1.367(19)
C76 H76 0.9500
C77 C78 1.402(12)
C77 C82 1.394(12)
C78 H78 0.9500
C78 C79 1.378(13)
C79 H79 0.9500
C79 C80 1.372(14)
C80 H80 0.9500
C80 C81 1.378(15)
C81 H81 0.9500
C81 C82 1.395(14)
C82 H82 0.9500

loop_
_geom_torsion_atom_site_label_1
_geom_torsion_atom_site_label_2
_geom_torsion_atom_site_label_3
_geom_torsion_atom_site_label_4
_geom_torsion
Au1 P1 C29 C30 -14.1(9)
Au1 P1 C29 C34 163.4(8)
Au1 P1 C35 C36 -66.0(8)
Au1 P1 C35 C40 113.1(10)
Au1 P1 C41 C42 153.4(8)
Au1 P1 C41 C46 -28.5(8)
Au1 C1 C2 Au2 10.6(10)
Au1 C1 C2 C3 -173.8(7)
Au2 P2 C47 C48 -34.1(9)
Au2 P2 C47 C52 143.4(8)
Au2 P2 C53 C54 113.4(7)
Au2 P2 C53 C58 -62.5(7)
Au2 P2 C59 C60 150.5(7)
Au2 P2 C59 C64 -32.4(9)
Au2 C2 C3 O1 -8.4(15)
Au2 C2 C3 N2 169.3(6)
Au3 P3 C65 C66 138.7(8)
Au3 P3 C65 C70 -43.8(9)
Au3 P3 C71 C72 107.5(8)
Au3 P3 C71 C76 -69.2(9)
Au3 P3 C77 C78 -10.7(9)
Au3 P3 C77 C82 170.0(7)
P1 C29 C30 C31 179.0(9)
P1 C29 C34 C33 -179.9(8)
P1 C35 C36 C37 179.0(11)
P1 C35 C40 C39 -176.5(11)
P1 C41 C42 C43 176.7(9)
P1 C41 C46 C45 -177.2(8)
P2 C47 C48 C49 179.3(9)
P2 C47 C52 C51 -179.4(10)
P2 C53 C54 C55 -173.9(8)
P2 C53 C58 C57 175.5(8)
P2 C59 C60 C61 173.7(8)
P2 C59 C64 C63 -172.2(9)
P3 C65 C66 C67 176.1(9)
P3 C65 C70 C69 -177.6(10)
P3 C71 C72 C73 -176.4(11)
P3 C71 C76 C75 178.4(11)
P3 C77 C78 C79 -177.9(8)
P3 C77 C82 C81 177.4(8)
N1 C1 C2 Au2 -170.6(5)
N1 C1 C2 C3 5.0(13)
N1 C5 C6 C7 173.6(8)
N1 C5 C6 C14 -7.5(12)
N1 C5 C10 C9 -174.2(8)
N1 C5 C10 C11 3.7(12)
N2 C17 C18 C19 -173.4(7)
N2 C17 C18 C26 4.7(11)
N2 C17 C22 C21 175.5(6)
N2 C17 C22 C23 -5.1(11)
C1 N1 C4 Au3 174.1(5)
C1 N1 C4 N2 -2.1(11)
C1 N1 C5 C6 99.3(8)
C1 N1 C5 C10 -81.9(9)
C1 C2 C3 O1 175.7(11)
C1 C2 C3 N2 -6.5(13)
C3 N2 C4 Au3 -176.0(6)
C3 N2 C4 N1 0.3(11)
C3 N2 C17 C18 85.2(9)
C3 N2 C17 C22 -91.8(8)
C4 N1 C1 Au1 178.3(6)
C4 N1 C1 C2 -0.5(11)
C4 N1 C5 C6 -84.3(9)
C4 N1 C5 C10 94.5(8)
C4 N2 C3 O1 -178.1(9)
C4 N2 C3 C2 3.9(12)
C4 N2 C17 C18 -95.2(8)
C4 N2 C17 C22 87.8(9)
C5 N1 C1 Au1 -5.5(9)
C5 N1 C1 C2 175.8(7)
C5 N1 C4 Au3 -2.2(9)
C5 N1 C4 N2 -178.4(7)
C5 C6 C7 C8 2.7(15)
C5 C6 C14 C15 -115.6(10)
C5 C6 C14 C16 121.2(11)
C5 C10 C11 C12 125.7(10)
C5 C10 C11 C13 -107.1(11)
C6 C5 C10 C9 4.6(13)
C6 C5 C10 C11 -177.5(8)
C6 C7 C8 C9 0.0(18)
C7 C6 C14 C15 63.2(13)
C7 C6 C14 C16 -60.0(13)
C7 C8 C9 C10 -0.5(18)
C8 C9 C10 C5 -1.7(15)
C8 C9 C10 C11 -179.6(10)
C9 C10 C11 C12 -56.5(13)
C9 C10 C11 C13 70.7(13)
C10 C5 C6 C7 -5.1(12)
C10 C5 C6 C14 173.7(8)
C14 C6 C7 C8 -176.2(10)
C17 N2 C3 O1 1.5(13)
C17 N2 C3 C2 -176.5(7)
C17 N2 C4 Au3 4.4(10)
C17 N2 C4 N1 -179.3(7)
C17 C18 C19 C20 -2.0(13)
C17 C18 C26 C27 -117.1(12)
C17 C18 C26 C28 122.0(10)
C17 C22 C23 C24 -114.6(10)
C17 C22 C23 C25 120.6(11)
C18 C17 C22 C21 -1.3(11)
C18 C17 C22 C23 178.1(8)
C18 C19 C20 C21 -1.5(15)
C19 C18 C26 C27 61.0(13)
C19 C18 C26 C28 -59.9(12)
C19 C20 C21 C22 3.7(14)
C20 C21 C22 C17 -2.3(12)
C20 C21 C22 C23 178.2(8)
C21 C22 C23 C24 64.9(11)
C21 C22 C23 C25 -59.9(13)
C22 C17 C18 C19 3.4(11)
C22 C17 C18 C26 -178.4(8)
C26 C18 C19 C20 179.8(9)
C29 P1 C35 C36 57.3(9)
C29 P1 C35 C40 -123.5(10)
C29 P1 C41 C42 30.9(9)
C29 P1 C41 C46 -151.1(7)
C29 C30 C31 C32 -0.1(18)
C30 C29 C34 C33 -2.5(16)
C30 C31 C32 C33 -0.2(19)
C31 C32 C33 C34 -0.8(18)
C32 C33 C34 C29 2.1(17)
C34 C29 C30 C31 1.4(16)
C35 P1 C29 C30 -140.6(8)
C35 P1 C29 C34 36.9(10)
C35 P1 C41 C42 -80.0(9)
C35 P1 C41 C46 98.0(8)
C35 C36 C37 C38 0(2)
C36 C35 C40 C39 2.6(19)
C36 C37 C38 C39 -2(3)
C37 C38 C39 C40 5(3)
C38 C39 C40 C35 -5(2)
C40 C35 C36 C37 -0.1(19)
C41 P1 C29 C30 108.5(8)
C41 P1 C29 C34 -74.0(9)
C41 P1 C35 C36 170.6(8)
C41 P1 C35 C40 -10.2(10)
C41 C42 C43 C44 0.4(19)
C42 C41 C46 C45 1.0(15)
C42 C43 C44 C45 1(2)
C43 C44 C45 C46 -1.1(19)
C44 C45 C46 C41 0.2(17)
C46 C41 C42 C43 -1.3(16)
C47 P2 C53 C54 -11.2(9)
C47 P2 C53 C58 172.9(7)
C47 P2 C59 C60 -83.6(9)
C47 P2 C59 C64 93.5(8)
C47 C48 C49 C50 0.4(18)
C48 C47 C52 C51 -1.9(17)
C48 C49 C50 C51 -2(2)
C49 C50 C51 C52 2(2)
C50 C51 C52 C47 0(2)
C52 C47 C48 C49 1.7(16)
C53 P2 C47 C48 88.1(8)
C53 P2 C47 C52 -94.3(9)
C53 P2 C59 C60 27.7(9)
C53 P2 C59 C64 -155.2(8)
C53 C54 C55 C56 -0.5(18)
C54 C53 C58 C57 -0.6(14)
C54 C55 C56 C57 -2.2(18)
C55 C56 C57 C58 3.5(17)
C56 C57 C58 C53 -2.2(16)
C58 C53 C54 C55 1.9(15)
C59 P2 C47 C48 -160.1(8)
C59 P2 C47 C52 17.4(9)
C59 P2 C53 C54 -121.3(8)
C59 P2 C53 C58 62.8(8)
C59 C60 C61 C62 2.7(17)
C60 C59 C64 C63 4.9(16)
C60 C61 C62 C63 -3.6(18)
C61 C62 C63 C64 5.1(19)
C62 C63 C64 C59 -5.9(19)
C64 C59 C60 C61 -3.3(15)
C65 P3 C71 C72 -129.4(9)
C65 P3 C71 C76 54.0(9)
C65 P3 C77 C78 -134.3(8)
C65 P3 C77 C82 46.4(9)
C65 C66 C67 C68 1.6(18)
C66 C65 C70 C69 0.1(17)
C66 C67 C68 C69 -0.6(19)
C67 C68 C69 C70 -1(2)
C68 C69 C70 C65 1(2)
C70 C65 C66 C67 -1.4(16)
C71 P3 C65 C66 16.3(9)
C71 P3 C65 C70 -166.2(8)
C71 P3 C77 C78 112.0(8)
C71 P3 C77 C82 -67.3(9)
C71 C72 C73 C74 -2(2)
C72 C71 C76 C75 1.7(19)
C72 C73 C74 C75 1(3)
C73 C74 C75 C76 1(3)
C74 C75 C76 C71 -2(2)
C76 C71 C72 C73 0.2(18)
C77 P3 C65 C66 -96.7(9)
C77 P3 C65 C70 80.7(8)
C77 P3 C71 C72 -16.9(9)
C77 P3 C71 C76 166.4(9)
C77 C78 C79 C80 -0.4(16)
C78 C77 C82 C81 -1.9(15)
C78 C79 C80 C81 -0.1(17)
C79 C80 C81 C82 -0.4(17)
C80 C81 C82 C77 1.4(16)
C82 C77 C78 C79 1.4(15)

loop_
_smtbx_masks_void_nr
_smtbx_masks_void_average_x
_smtbx_masks_void_average_y
_smtbx_masks_void_average_z
_smtbx_masks_void_volume
_smtbx_masks_void_count_electrons
1 0.000 0.000 0.000 222.5 67.4
2 0.000 0.500 0.500 222.5 67.4
3 -0.133 0.112 0.330 26.6 0.0
4 -0.133 0.388 0.830 26.6 0.0
5 0.133 0.612 0.170 26.6 0.0
6 0.133 0.888 0.670 26.6 0.0
7 0.120 -0.026 0.203 15.5 0.0
8 0.120 0.526 0.703 15.5 0.0
9 0.391 0.694 0.345 14.0 0.0
10 0.391 0.806 0.845 14.0 0.0
11 0.609 0.194 0.155 14.0 0.0
12 0.609 0.306 0.655 14.0 0.0
13 0.880 0.026 0.797 15.5 0.0
14 0.880 0.474 0.297 15.5 0.0
